data_2220480
loop_
_publ_author_name
'Fan, Le-Qing'

_publ_section_title
(2,2'-Bipyridine-\k^2^<i>N</i>,<i>N</i>')iodido(piperidine-1-carbodithioato-\k^2^<i>S</i>,<i>S</i>')copper(II)
_journal_coeditor_code EZ2153
_journal_issue 1
_journal_name_full 'Acta Crystallographica Section E'
_journal_page_first m6
_journal_paper_doi 10.1107/S1600536808039901
_journal_volume 65
_journal_year 2009
_chemical_formula_iupac '[Cu (C6 H10 N S2) I (C10 H8 N2)]'
_chemical_formula_moiety 'C16 H18 Cu I N3 S2'
_chemical_formula_sum 'C16 H18 Cu I N3 S2'
_chemical_formula_weight 506.89
_chemical_name_systematic
;
(2,2'-Bipyridine-\k^2^<i>N</i>,<i>N'</i>)iodido(piperidine-1-
carbodithioato-\k^2^<i>S</i>,<i>S'</i>)copper(II)
;
_space_group_IT_number 14
_symmetry_cell_setting monoclinic
_symmetry_space_group_name_Hall '-P 2ybc'
_symmetry_space_group_name_H-M 'P 1 21/c 1'
_atom_sites_solution_hydrogens geom
_atom_sites_solution_primary direct
_atom_sites_solution_secondary difmap
_audit_creation_method SHELXL-97
_cell_angle_alpha 90.00
_cell_angle_beta 108.047(14)
_cell_angle_gamma 90.00
_cell_formula_units_Z 4
_cell_length_a 6.532(3)
_cell_length_b 16.859(7)
_cell_length_c 17.578(7)
_cell_measurement_reflns_used 3988
_cell_measurement_temperature 293(2)
_cell_measurement_theta_max 27.4719
_cell_measurement_theta_min 3.2801
_cell_volume 1840.5(14)
_computing_cell_refinement 'CrystalClear (Rigaku, 2000)'
_computing_data_collection 'CrystalClear (Rigaku, 2000)'
_computing_data_reduction 'CrystalClear (Rigaku, 2000)'
_computing_molecular_graphics 'SHELXTL (Sheldrick, 2008)'
_computing_publication_material 'SHELXTL (Sheldrick, 2008)'
_computing_structure_refinement 'SHELXL97 (Sheldrick, 2008)'
_computing_structure_solution 'SHELXS97 (Sheldrick, 2008)'
_diffrn_ambient_temperature 293(2)
_diffrn_measured_fraction_theta_full 0.950
_diffrn_measured_fraction_theta_max 0.932
_diffrn_measurement_device_type 'Rigaku Mercury CCD'
_diffrn_measurement_method \w
_diffrn_radiation_monochromator 'Graphite Monochromator'
_diffrn_radiation_source 'Sealed Tube'
_diffrn_radiation_type MoK\a
_diffrn_radiation_wavelength 0.71073
_diffrn_reflns_av_R_equivalents 0.0363
_diffrn_reflns_av_sigmaI/netI 0.0333
_diffrn_reflns_limit_h_max 6
_diffrn_reflns_limit_h_min -8
_diffrn_reflns_limit_k_max 21
_diffrn_reflns_limit_k_min -21
_diffrn_reflns_limit_l_max 22
_diffrn_reflns_limit_l_min -22
_diffrn_reflns_number 13746
_diffrn_reflns_theta_full 25.00
_diffrn_reflns_theta_max 27.48
_diffrn_reflns_theta_min 2.42
_diffrn_standards_decay_% 0
_diffrn_standards_interval_count 0
_diffrn_standards_interval_time 0
_diffrn_standards_number 0
_exptl_absorpt_coefficient_mu 3.092
_exptl_absorpt_correction_T_max 1.0000
_exptl_absorpt_correction_T_min 0.7509
_exptl_absorpt_correction_type multi-scan
_exptl_absorpt_process_details '(CrystalClear; Rigaku,2000)'
_exptl_crystal_colour Black
_exptl_crystal_density_diffrn 1.829
_exptl_crystal_density_method 'not measured'
_exptl_crystal_description Prism
_exptl_crystal_F_000 996
_exptl_crystal_size_max 0.45
_exptl_crystal_size_mid 0.08
_exptl_crystal_size_min 0.05
_refine_diff_density_max 0.521
_refine_diff_density_min -0.633
_refine_ls_extinction_method none
_refine_ls_goodness_of_fit_ref 1.085
_refine_ls_hydrogen_treatment constr
_refine_ls_matrix_type full
_refine_ls_number_parameters 208
_refine_ls_number_reflns 3946
_refine_ls_number_restraints 0
_refine_ls_restrained_S_all 1.085
_refine_ls_R_factor_all 0.0582
_refine_ls_R_factor_gt 0.0469
_refine_ls_shift/su_max 0.001
_refine_ls_shift/su_mean 0.000
_refine_ls_structure_factor_coef Fsqd
_refine_ls_weighting_details 'calc w=1/[\s^2^(Fo^2^)+(0.043P)^2^+2.8277P] where P=(Fo^2^+2Fc^2^)/3'
_refine_ls_weighting_scheme calc
_refine_ls_wR_factor_gt 0.1002
_refine_ls_wR_factor_ref 0.1083
_reflns_number_gt 3389
_reflns_number_total 3946
_reflns_threshold_expression I>2\s(I)
_cod_data_source_file ez2153.cif
_cod_data_source_block I
_cod_depositor_comments
;
The following automatic conversions were performed:
'_symmetry_cell_setting' value 'Monoclinic' changed to 'monoclinic'
according to '/home/saulius/struct/CIF-dictionaries/cif_core.dic'
dictionary named 'cif_core.dic' version 2.4.1 from
2010-06-29.

'_exptl_absorpt_correction_type' value 'Multi-scan' changed
to 'multi-scan' according to
'/home/saulius/struct/CIF-dictionaries/cif_core.dic' dictionary named
'cif_core.dic' version 2.4.1 from 2010-06-29.

Automatic conversion script
Id: cif_fix_enum 1527 2010-12-29 10:47:43Z saulius 

The following automatic conversions were performed:

'_symmetry_cell_setting' value 'Monoclinic' changed to 'monoclinic'
according to /home/saulius/struct/CIF-dictionaries/cif_core.dic
dictionary named 'cif_core.dic' version 2.4.1 from
2010-06-29.

'_exptl_absorpt_correction_type' value 'Multi-scan'
changed to 'multi-scan' according to
/home/saulius/struct/CIF-dictionaries/cif_core.dic dictionary named
'cif_core.dic' version 2.4.1 from 2010-06-29.

Automatic conversion script
Id: cif_fix_values 1715 2011-07-08 13:25:40Z adriana 
;
_cod_original_sg_symbol_H-M 'P 21/c'
_cod_database_code 2220480
_cod_database_fobs_code 2220480

loop_
_symmetry_equiv_pos_as_xyz
'x, y, z'
'-x, y+1/2, -z+1/2'
'-x, -y, -z'
'x, -y-1/2, z-1/2'

loop_
_atom_site_type_symbol
_atom_site_label
_atom_site_fract_x
_atom_site_fract_y
_atom_site_fract_z
_atom_site_U_iso_or_equiv
_atom_site_adp_type
_atom_site_calc_flag
_atom_site_refinement_flags
_atom_site_occupancy
_atom_site_disorder_assembly
_atom_site_disorder_group
Cu Cu1 0.43714(10) 0.66212(3) 0.42086(3) 0.04099(17) Uani d . 1 . .
I I1 0.19321(6) 0.80141(2) 0.36188(2) 0.05420(14) Uani d . 1 . .
S S1 0.6396(2) 0.64039(8) 0.33518(8) 0.0502(3) Uani d . 1 . .
S S2 0.2619(3) 0.55763(9) 0.34096(8) 0.0586(4) Uani d . 1 . .
N N1 0.4731(7) 0.5184(2) 0.2378(2) 0.0423(9) Uani d . 1 . .
N N2 0.6611(7) 0.7232(2) 0.5076(2) 0.0401(9) Uani d . 1 . .
N N3 0.3271(7) 0.6421(2) 0.5154(2) 0.0420(9) Uani d . 1 . .
C C1 0.4607(8) 0.5651(3) 0.2965(3) 0.0386(10) Uani d . 1 . .
C C2 0.6306(8) 0.5319(3) 0.1943(3) 0.0496(12) Uani d . 1 . .
H H2A 0.7044 0.4828 0.1907 0.059 Uiso calc R 1 . .
H H2B 0.7370 0.5706 0.2225 0.059 Uiso calc R 1 . .
C C3 0.5104(9) 0.5620(3) 0.1113(3) 0.0556(14) Uani d . 1 . .
H H3A 0.6106 0.5693 0.0811 0.067 Uiso calc R 1 . .
H H3B 0.4459 0.6130 0.1154 0.067 Uiso calc R 1 . .
C C4 0.3347(10) 0.5035(4) 0.0674(3) 0.0620(15) Uani d . 1 . .
H H4A 0.2530 0.5255 0.0160 0.074 Uiso calc R 1 . .
H H4B 0.4004 0.4544 0.0578 0.074 Uiso calc R 1 . .
C C5 0.1852(9) 0.4865(3) 0.1159(3) 0.0533(13) Uani d . 1 . .
H H5A 0.1057 0.5342 0.1194 0.064 Uiso calc R 1 . .
H H5B 0.0822 0.4461 0.0891 0.064 Uiso calc R 1 . .
C C6 0.3075(9) 0.4585(3) 0.1993(3) 0.0499(13) Uani d . 1 . .
H H6A 0.2094 0.4515 0.2304 0.060 Uiso calc R 1 . .
H H6B 0.3757 0.4079 0.1966 0.060 Uiso calc R 1 . .
C C7 0.8254(8) 0.7641(3) 0.4972(3) 0.0464(12) Uani d . 1 . .
H H7A 0.8406 0.7663 0.4464 0.056 Uiso calc R 1 . .
C C8 0.9733(9) 0.8031(3) 0.5591(3) 0.0537(13) Uani d . 1 . .
H H8A 1.0845 0.8323 0.5503 0.064 Uiso calc R 1 . .
C C9 0.9520(10) 0.7979(3) 0.6347(4) 0.0615(16) Uani d . 1 . .
H H9A 1.0515 0.8226 0.6777 0.074 Uiso calc R 1 . .
C C10 0.7829(9) 0.7558(3) 0.6462(3) 0.0553(14) Uani d . 1 . .
H H10A 0.7675 0.7519 0.6969 0.066 Uiso calc R 1 . .
C C11 0.6367(8) 0.7197(3) 0.5814(3) 0.0430(11) Uani d . 1 . .
C C12 0.4453(9) 0.6746(3) 0.5851(3) 0.0417(11) Uani d . 1 . .
C C13 0.3853(10) 0.6676(3) 0.6542(3) 0.0528(13) Uani d . 1 . .
H H13A 0.4662 0.6917 0.7016 0.063 Uiso calc R 1 . .
C C14 0.2037(10) 0.6243(3) 0.6510(3) 0.0587(15) Uani d . 1 . .
H H14A 0.1636 0.6173 0.6970 0.070 Uiso calc R 1 . .
C C15 0.0828(10) 0.5918(3) 0.5800(4) 0.0614(16) Uani d . 1 . .
H H15A -0.0417 0.5634 0.5769 0.074 Uiso calc R 1 . .
C C16 0.1483(9) 0.6016(3) 0.5129(3) 0.0515(13) Uani d . 1 . .
H H16A 0.0661 0.5794 0.4646 0.062 Uiso calc R 1 . .

loop_
_atom_site_aniso_label
_atom_site_aniso_U_11
_atom_site_aniso_U_22
_atom_site_aniso_U_33
_atom_site_aniso_U_12
_atom_site_aniso_U_13
_atom_site_aniso_U_23
Cu1 0.0480(4) 0.0472(3) 0.0298(3) -0.0078(3) 0.0150(3) -0.0058(2)
I1 0.0605(3) 0.0538(2) 0.0489(2) 0.00754(16) 0.01783(18) 0.01277(15)
S1 0.0491(8) 0.0629(8) 0.0430(6) -0.0169(6) 0.0207(6) -0.0195(6)
S2 0.0670(10) 0.0688(8) 0.0495(7) -0.0287(7) 0.0322(7) -0.0201(6)
N1 0.043(3) 0.048(2) 0.0346(19) -0.0025(18) 0.0103(18) -0.0079(16)
N2 0.043(3) 0.0428(19) 0.0308(18) 0.0023(17) 0.0068(17) -0.0013(15)
N3 0.057(3) 0.0387(19) 0.0343(19) 0.0032(18) 0.0195(18) 0.0019(15)
C1 0.044(3) 0.040(2) 0.031(2) -0.002(2) 0.011(2) -0.0012(17)
C2 0.043(3) 0.062(3) 0.042(3) -0.001(2) 0.011(2) -0.017(2)
C3 0.060(4) 0.066(3) 0.042(3) -0.010(3) 0.019(3) -0.003(2)
C4 0.069(4) 0.070(4) 0.038(3) -0.011(3) 0.003(3) -0.004(3)
C5 0.056(4) 0.045(3) 0.047(3) -0.010(2) -0.001(3) -0.001(2)
C6 0.065(4) 0.040(2) 0.042(3) -0.012(2) 0.013(2) -0.007(2)
C7 0.047(3) 0.048(3) 0.044(3) -0.005(2) 0.013(2) -0.002(2)
C8 0.048(3) 0.048(3) 0.058(3) -0.002(2) 0.005(3) -0.008(2)
C9 0.060(4) 0.053(3) 0.054(3) 0.001(3) -0.008(3) -0.019(3)
C10 0.067(4) 0.052(3) 0.037(3) 0.012(3) 0.003(3) -0.007(2)
C11 0.050(3) 0.044(2) 0.030(2) 0.014(2) 0.006(2) -0.0001(18)
C12 0.058(3) 0.042(2) 0.027(2) 0.012(2) 0.016(2) 0.0019(17)
C13 0.071(4) 0.054(3) 0.037(3) 0.017(3) 0.022(3) 0.010(2)
C14 0.085(5) 0.058(3) 0.046(3) 0.021(3) 0.038(3) 0.013(2)
C15 0.082(4) 0.046(3) 0.073(4) 0.007(3) 0.048(3) 0.006(3)
C16 0.067(4) 0.045(3) 0.052(3) -0.004(2) 0.033(3) -0.004(2)

loop_
_atom_type_symbol
_atom_type_description
_atom_type_scat_dispersion_real
_atom_type_scat_dispersion_imag
_atom_type_scat_source
C C 0.0033 0.0016 'International Tables Vol C Tables 4.2.6.8 and 6.1.1.4'
H H 0.0000 0.0000 'International Tables Vol C Tables 4.2.6.8 and 6.1.1.4'
Cu Cu 0.3201 1.2651 'International Tables Vol C Tables 4.2.6.8 and 6.1.1.4'
I I -0.4742 1.8119 'International Tables Vol C Tables 4.2.6.8 and 6.1.1.4'
N N 0.0061 0.0033 'International Tables Vol C Tables 4.2.6.8 and 6.1.1.4'
S S 0.1246 0.1234 'International Tables Vol C Tables 4.2.6.8 and 6.1.1.4'

loop_
_geom_angle_atom_site_label_1
_geom_angle_atom_site_label_2
_geom_angle_atom_site_label_3
_geom_angle_site_symmetry_1
_geom_angle_site_symmetry_3
_geom_angle
_geom_angle_publ_flag
N3 Cu1 N2 . . 79.95(16) ?
N3 Cu1 S1 . . 157.11(12) ?
N2 Cu1 S1 . . 98.30(12) ?
N3 Cu1 S2 . . 97.80(12) ?
N2 Cu1 S2 . . 160.43(12) ?
S1 Cu1 S2 . . 76.17(5) ?
N3 Cu1 I1 . . 97.76(11) ?
N2 Cu1 I1 . . 92.69(11) ?
S1 Cu1 I1 . . 105.13(5) ?
S2 Cu1 I1 . . 106.86(6) ?
C1 S1 Cu1 . . 85.37(16) ?
C1 S2 Cu1 . . 85.37(16) ?
C1 N1 C2 . . 122.3(4) ?
C1 N1 C6 . . 123.4(4) ?
C2 N1 C6 . . 113.3(4) ?
C7 N2 C11 . . 119.4(4) ?
C7 N2 Cu1 . . 125.5(3) ?
C11 N2 Cu1 . . 115.1(3) ?
C16 N3 C12 . . 119.0(4) ?
C16 N3 Cu1 . . 125.6(3) ?
C12 N3 Cu1 . . 115.4(3) ?
N1 C1 S2 . . 123.5(4) ?
N1 C1 S1 . . 123.5(4) ?
S2 C1 S1 . . 113.1(2) ?
N1 C2 C3 . . 108.3(4) ?
N1 C2 H2A . . 110.0 ?
C3 C2 H2A . . 110.0 ?
N1 C2 H2B . . 110.0 ?
C3 C2 H2B . . 110.0 ?
H2A C2 H2B . . 108.4 ?
C2 C3 C4 . . 110.8(4) ?
C2 C3 H3A . . 109.5 ?
C4 C3 H3A . . 109.5 ?
C2 C3 H3B . . 109.5 ?
C4 C3 H3B . . 109.5 ?
H3A C3 H3B . . 108.1 ?
C5 C4 C3 . . 110.6(4) ?
C5 C4 H4A . . 109.5 ?
C3 C4 H4A . . 109.5 ?
C5 C4 H4B . . 109.5 ?
C3 C4 H4B . . 109.5 ?
H4A C4 H4B . . 108.1 ?
C6 C5 C4 . . 111.5(5) ?
C6 C5 H5A . . 109.3 ?
C4 C5 H5A . . 109.3 ?
C6 C5 H5B . . 109.3 ?
C4 C5 H5B . . 109.3 ?
H5A C5 H5B . . 108.0 ?
N1 C6 C5 . . 108.8(4) ?
N1 C6 H6A . . 109.9 ?
C5 C6 H6A . . 109.9 ?
N1 C6 H6B . . 109.9 ?
C5 C6 H6B . . 109.9 ?
H6A C6 H6B . . 108.3 ?
N2 C7 C8 . . 122.3(5) ?
N2 C7 H7A . . 118.8 ?
C8 C7 H7A . . 118.8 ?
C7 C8 C9 . . 118.3(6) ?
C7 C8 H8A . . 120.8 ?
C9 C8 H8A . . 120.8 ?
C10 C9 C8 . . 119.9(5) ?
C10 C9 H9A . . 120.1 ?
C8 C9 H9A . . 120.1 ?
C9 C10 C11 . . 119.2(5) ?
C9 C10 H10A . . 120.4 ?
C11 C10 H10A . . 120.4 ?
N2 C11 C10 . . 120.9(5) ?
N2 C11 C12 . . 114.5(4) ?
C10 C11 C12 . . 124.7(5) ?
N3 C12 C13 . . 121.5(5) ?
N3 C12 C11 . . 115.1(4) ?
C13 C12 C11 . . 123.4(5) ?
C14 C13 C12 . . 118.7(5) ?
C14 C13 H13A . . 120.6 ?
C12 C13 H13A . . 120.6 ?
C15 C14 C13 . . 119.6(5) ?
C15 C14 H14A . . 120.2 ?
C13 C14 H14A . . 120.2 ?
C14 C15 C16 . . 119.1(6) ?
C14 C15 H15A . . 120.4 ?
C16 C15 H15A . . 120.4 ?
N3 C16 C15 . . 121.9(5) ?
N3 C16 H16A . . 119.1 ?
C15 C16 H16A . . 119.1 ?

loop_
_geom_bond_atom_site_label_1
_geom_bond_atom_site_label_2
_geom_bond_site_symmetry_2
_geom_bond_distance
_geom_bond_publ_flag
Cu1 N3 . 2.033(4) ?
Cu1 N2 . 2.035(4) ?
Cu1 S1 . 2.3205(15) ?
Cu1 S2 . 2.3218(15) ?
Cu1 I1 . 2.8470(11) ?
S1 C1 . 1.717(5) ?
S2 C1 . 1.716(5) ?
N1 C1 . 1.320(6) ?
N1 C2 . 1.476(6) ?
N1 C6 . 1.482(6) ?
N2 C7 . 1.335(6) ?
N2 C11 . 1.357(6) ?
N3 C16 . 1.342(6) ?
N3 C12 . 1.345(6) ?
C2 C3 . 1.514(7) ?
C2 H2A . 0.9700 ?
C2 H2B . 0.9700 ?
C3 C4 . 1.529(7) ?
C3 H3A . 0.9700 ?
C3 H3B . 0.9700 ?
C4 C5 . 1.511(8) ?
C4 H4A . 0.9700 ?
C4 H4B . 0.9700 ?
C5 C6 . 1.510(7) ?
C5 H5A . 0.9700 ?
C5 H5B . 0.9700 ?
C6 H6A . 0.9700 ?
C6 H6B . 0.9700 ?
C7 C8 . 1.379(7) ?
C7 H7A . 0.9300 ?
C8 C9 . 1.380(8) ?
C8 H8A . 0.9300 ?
C9 C10 . 1.379(9) ?
C9 H9A . 0.9300 ?
C10 C11 . 1.380(7) ?
C10 H10A . 0.9300 ?
C11 C12 . 1.481(7) ?
C12 C13 . 1.392(6) ?
C13 C14 . 1.380(8) ?
C13 H13A . 0.9300 ?
C14 C15 . 1.369(8) ?
C14 H14A . 0.9300 ?
C15 C16 . 1.384(7) ?
C15 H15A . 0.9300 ?
C16 H16A . 0.9300 ?
